data_2230242
loop_
_publ_author_name
'Keng, Thy Chun'
'Lo, Kong Mun'
'Ng, Seik Weng'

_publ_section_title
;
 Chloridobis(2-chlorobenzyl)(quinolin-8-olato-\k^2^<i>N</i>,<i>O</i>)tin(IV)
;
_journal_coeditor_code BT5528
_journal_issue 6
_journal_name_full 'Acta Crystallographica Section E'
_journal_page_first m663
_journal_paper_doi 10.1107/S160053681101573X
_journal_volume 67
_journal_year 2011
_chemical_formula_iupac '[Sn (C7 H6 Cl)2 (C9 H6 N O) Cl]'
_chemical_formula_moiety 'C23 H18 Cl3 N O Sn'
_chemical_formula_sum 'C23 H18 Cl3 N O Sn'
_chemical_formula_weight 549.42
_chemical_name_systematic
;
Chloridobis(2-chlorobenzyl)(quinolin-8-olato-\k^2^<i>N</i>,<i>O</i>)tin(IV)
;
_space_group_IT_number 14
_symmetry_cell_setting monoclinic
_symmetry_space_group_name_Hall '-P 2yn'
_symmetry_space_group_name_H-M 'P 1 21/n 1'
_atom_sites_solution_hydrogens geom
_atom_sites_solution_primary direct
_atom_sites_solution_secondary difmap
_audit_creation_method SHELXL-97
_cell_angle_alpha 90.00
_cell_angle_beta 100.3433(6)
_cell_angle_gamma 90.00
_cell_formula_units_Z 12
_cell_length_a 10.25040(10)
_cell_length_b 41.2573(6)
_cell_length_c 15.3882(2)
_cell_measurement_reflns_used 9252
_cell_measurement_temperature 100(2)
_cell_measurement_theta_max 28.33
_cell_measurement_theta_min 2.39
_cell_volume 6401.98(14)
_computing_cell_refinement 'SAINT (Bruker, 2009)'
_computing_data_collection 'APEX2 (Bruker, 2009)'
_computing_data_reduction 'SAINT (Bruker, 2009)'
_computing_molecular_graphics 'X-SEED (Barbour, 2001)'
_computing_publication_material 'publCIF (Westrip, 2010)'
_computing_structure_refinement 'SHELXL97 (Sheldrick, 2008)'
_computing_structure_solution 'SHELXS97 (Sheldrick, 2008)'
_diffrn_ambient_temperature 100(2)
_diffrn_measured_fraction_theta_full 0.993
_diffrn_measured_fraction_theta_max 0.993
_diffrn_measurement_device_type 'Bruker SMART APEX'
_diffrn_measurement_method \w
_diffrn_radiation_monochromator graphite
_diffrn_radiation_source 'fine-focus sealed tube'
_diffrn_radiation_type MoK\a
_diffrn_radiation_wavelength 0.71073
_diffrn_reflns_av_R_equivalents 0.0242
_diffrn_reflns_av_sigmaI/netI 0.0293
_diffrn_reflns_limit_h_max 13
_diffrn_reflns_limit_h_min -13
_diffrn_reflns_limit_k_max 40
_diffrn_reflns_limit_k_min -53
_diffrn_reflns_limit_l_max 19
_diffrn_reflns_limit_l_min -19
_diffrn_reflns_number 41105
_diffrn_reflns_theta_full 27.50
_diffrn_reflns_theta_max 27.50
_diffrn_reflns_theta_min 0.99
_diffrn_standards_decay_% 0
_diffrn_standards_interval_count 0
_diffrn_standards_interval_time 0
_diffrn_standards_number 0
_exptl_absorpt_coefficient_mu 1.588
_exptl_absorpt_correction_T_max 0.7966
_exptl_absorpt_correction_T_min 0.6923
_exptl_absorpt_correction_type multi-scan
_exptl_absorpt_process_details '(SADABS; Sheldrick, 1996)'
_exptl_crystal_colour Colorless
_exptl_crystal_density_diffrn 1.710
_exptl_crystal_density_method 'not measured'
_exptl_crystal_description Block
_exptl_crystal_F_000 3264
_exptl_crystal_size_max 0.25
_exptl_crystal_size_mid 0.20
_exptl_crystal_size_min 0.15
_refine_diff_density_max 1.273
_refine_diff_density_min -1.416
_refine_ls_extinction_method none
_refine_ls_goodness_of_fit_ref 1.107
_refine_ls_hydrogen_treatment constr
_refine_ls_matrix_type full
_refine_ls_number_parameters 784
_refine_ls_number_reflns 14589
_refine_ls_number_restraints 0
_refine_ls_restrained_S_all 1.107
_refine_ls_R_factor_all 0.0430
_refine_ls_R_factor_gt 0.0370
_refine_ls_shift/su_max 0.001
_refine_ls_shift/su_mean 0.001
_refine_ls_structure_factor_coef Fsqd
_refine_ls_weighting_details 'calc w=1/[\s^2^(Fo^2^)+(0.0318P)^2^+14.3485P] where P=(Fo^2^+2Fc^2^)/3'
_refine_ls_weighting_scheme calc
_refine_ls_wR_factor_gt 0.0832
_refine_ls_wR_factor_ref 0.0856
_reflns_number_gt 13128
_reflns_number_total 14589
_reflns_threshold_expression I>2\s(I)
_cod_data_source_file bt5528.cif
_cod_data_source_block I
_cod_original_sg_symbol_H-M 'P 21/n'
_cod_database_code 2230242
_cod_database_fobs_code 2230242

loop_
_symmetry_equiv_pos_as_xyz
'x, y, z'
'-x+1/2, y+1/2, -z+1/2'
'-x, -y, -z'
'x-1/2, -y-1/2, z-1/2'

loop_
_atom_site_type_symbol
_atom_site_label
_atom_site_fract_x
_atom_site_fract_y
_atom_site_fract_z
_atom_site_U_iso_or_equiv
_atom_site_adp_type
_atom_site_calc_flag
_atom_site_refinement_flags
_atom_site_occupancy
_atom_site_symmetry_multiplicity
_atom_site_disorder_assembly
_atom_site_disorder_group
Sn Sn1 0.51891(2) 0.342454(5) 0.664659(14) 0.01383(5) Uani d . 1 1 . .
Sn Sn2 0.51124(2) 0.325014(5) 0.306586(14) 0.01375(5) Uani d . 1 1 . .
Sn Sn3 0.49861(2) 0.005273(5) 0.701013(14) 0.01335(5) Uani d . 1 1 . .
Cl Cl1 0.35889(8) 0.30078(2) 0.60004(6) 0.02297(17) Uani d . 1 1 . .
Cl Cl2 0.28721(9) 0.35808(3) 0.86345(6) 0.0307(2) Uani d . 1 1 . .
Cl Cl3 0.37714(9) 0.41474(2) 0.73481(6) 0.02583(18) Uani d . 1 1 . .
Cl Cl4 0.66348(8) 0.36906(2) 0.36650(6) 0.02405(18) Uani d . 1 1 . .
Cl Cl5 0.65041(10) 0.24788(2) 0.24180(6) 0.0301(2) Uani d . 1 1 . .
Cl Cl6 0.76770(9) 0.31831(2) 0.15379(6) 0.02775(19) Uani d . 1 1 . .
Cl Cl7 0.33400(8) -0.036560(19) 0.64966(6) 0.02048(16) Uani d . 1 1 . .
Cl Cl8 0.38458(10) 0.09956(2) 0.74145(6) 0.0296(2) Uani d . 1 1 . .
Cl Cl9 0.26222(8) 0.02390(2) 0.83358(5) 0.02545(18) Uani d . 1 1 . .
O O1 0.6547(2) 0.31709(5) 0.60960(14) 0.0158(4) Uani d . 1 1 . .
O O2 0.3754(2) 0.34906(5) 0.36442(14) 0.0160(4) Uani d . 1 1 . .
O O3 0.6230(2) -0.01859(5) 0.63342(15) 0.0172(5) Uani d . 1 1 . .
N N1 0.7171(3) 0.37103(6) 0.70561(17) 0.0152(5) Uani d . 1 1 . .
N N2 0.3191(3) 0.29384(6) 0.27310(17) 0.0149(5) Uani d . 1 1 . .
N N3 0.6961(3) 0.03576(6) 0.72578(17) 0.0155(5) Uani d . 1 1 . .
C C1 0.5196(4) 0.32487(8) 0.7971(2) 0.0228(7) Uani d . 1 1 . .
H H1A 0.4312 0.3154 0.7984 0.027 Uiso calc R 1 1 . .
H H1B 0.5847 0.3070 0.8083 0.027 Uiso calc R 1 1 . .
C C2 0.5502(3) 0.34804(8) 0.8716(2) 0.0181(7) Uani d . 1 1 . .
C C3 0.6818(4) 0.35385(10) 0.9111(3) 0.0296(8) Uani d . 1 1 . .
H H3 0.7503 0.3422 0.8907 0.036 Uiso calc R 1 1 . .
C C4 0.7155(4) 0.37575(11) 0.9782(3) 0.0390(11) Uani d . 1 1 . .
H H4 0.8062 0.3792 1.0030 0.047 Uiso calc R 1 1 . .
C C5 0.6192(5) 0.39269(10) 1.0095(2) 0.0403(12) Uani d . 1 1 . .
H H5 0.6430 0.4080 1.0557 0.048 Uiso calc R 1 1 . .
C C6 0.4858(5) 0.38745(9) 0.9736(2) 0.0321(9) Uani d . 1 1 . .
H H6 0.4180 0.3989 0.9955 0.039 Uiso calc R 1 1 . .
C C7 0.4539(3) 0.36523(8) 0.9056(2) 0.0197(7) Uani d . 1 1 . .
C C8 0.4283(3) 0.37879(8) 0.5727(2) 0.0195(7) Uani d . 1 1 . .
H H8A 0.4374 0.3717 0.5126 0.023 Uiso calc R 1 1 . .
H H8B 0.3323 0.3792 0.5747 0.023 Uiso calc R 1 1 . .
C C9 0.4790(3) 0.41255(8) 0.5851(2) 0.0165(6) Uani d . 1 1 . .
C C10 0.5479(4) 0.42694(9) 0.5246(2) 0.0227(7) Uani d . 1 1 . .
H H10 0.5657 0.4146 0.4759 0.027 Uiso calc R 1 1 . .
C C11 0.5910(4) 0.45888(10) 0.5344(3) 0.0302(8) Uani d . 1 1 . .
H H11 0.6367 0.4682 0.4921 0.036 Uiso calc R 1 1 . .
C C12 0.5676(4) 0.47723(9) 0.6057(2) 0.0265(8) Uani d . 1 1 . .
H H12 0.5977 0.4990 0.6123 0.032 Uiso calc R 1 1 . .
C C13 0.5003(3) 0.46368(8) 0.6667(2) 0.0210(7) Uani d . 1 1 . .
H H13 0.4830 0.4760 0.7155 0.025 Uiso calc R 1 1 . .
C C14 0.4584(3) 0.43187(8) 0.6559(2) 0.0161(6) Uani d . 1 1 . .
C C15 0.7455(3) 0.39726(8) 0.7550(2) 0.0178(6) Uani d . 1 1 . .
H H15 0.6763 0.4076 0.7781 0.021 Uiso calc R 1 1 . .
C C16 0.8738(3) 0.41027(8) 0.7745(2) 0.0221(7) Uani d . 1 1 . .
H H16 0.8910 0.4289 0.8109 0.027 Uiso calc R 1 1 . .
C C17 0.9739(3) 0.39583(8) 0.7406(2) 0.0214(7) Uani d . 1 1 . .
H H17 1.0609 0.4046 0.7530 0.026 Uiso calc R 1 1 . .
C C18 0.9483(3) 0.36779(8) 0.6871(2) 0.0162(6) Uani d . 1 1 . .
C C19 1.0442(3) 0.35066(8) 0.6496(2) 0.0193(7) Uani d . 1 1 . .
H H19 1.1330 0.3583 0.6577 0.023 Uiso calc R 1 1 . .
C C20 1.0088(3) 0.32306(9) 0.6017(2) 0.0211(7) Uani d . 1 1 . .
H H20 1.0742 0.3117 0.5772 0.025 Uiso calc R 1 1 . .
C C21 0.8782(3) 0.31108(8) 0.5878(2) 0.0171(6) Uani d . 1 1 . .
H H21 0.8569 0.2917 0.5549 0.020 Uiso calc R 1 1 . .
C C22 0.7806(3) 0.32750(8) 0.62184(19) 0.0144(6) Uani d . 1 1 . .
C C23 0.8163(3) 0.35615(8) 0.67214(19) 0.0144(6) Uani d . 1 1 . .
C C24 0.4908(4) 0.34026(8) 0.1706(2) 0.0223(7) Uani d . 1 1 . .
H H24A 0.4032 0.3508 0.1536 0.027 Uiso calc R 1 1 . .
H H24B 0.5592 0.3569 0.1670 0.027 Uiso calc R 1 1 . .
C C25 0.5024(3) 0.31453(8) 0.1037(2) 0.0165(6) Uani d . 1 1 . .
C C26 0.3891(4) 0.30107(9) 0.0511(2) 0.0248(8) Uani d . 1 1 . .
H H26 0.3037 0.3085 0.0575 0.030 Uiso calc R 1 1 . .
C C27 0.4002(4) 0.27714(10) -0.0099(2) 0.0302(9) Uani d . 1 1 . .
H H27 0.3223 0.2685 -0.0451 0.036 Uiso calc R 1 1 . .
C C28 0.5223(4) 0.26566(9) -0.0205(2) 0.0300(9) Uani d . 1 1 . .
H H28 0.5287 0.2490 -0.0621 0.036 Uiso calc R 1 1 . .
C C29 0.6358(4) 0.27858(9) 0.0299(2) 0.0250(8) Uani d . 1 1 . .
H H29 0.7207 0.2709 0.0232 0.030 Uiso calc R 1 1 . .
C C30 0.6244(3) 0.30281(8) 0.0901(2) 0.0179(6) Uani d . 1 1 . .
C C31 0.6184(3) 0.29074(8) 0.3978(2) 0.0211(7) Uani d . 1 1 . .
H H31A 0.7108 0.2902 0.3871 0.025 Uiso calc R 1 1 . .
H H31B 0.6217 0.2995 0.4580 0.025 Uiso calc R 1 1 . .
C C32 0.5725(3) 0.25673(8) 0.3986(2) 0.0165(6) Uani d . 1 1 . .
C C33 0.5197(4) 0.24448(10) 0.4697(2) 0.0270(8) Uani d . 1 1 . .
H H33 0.5067 0.2588 0.5158 0.032 Uiso calc R 1 1 . .
C C34 0.4858(4) 0.21223(11) 0.4750(3) 0.0345(9) Uani d . 1 1 . .
H H34 0.4518 0.2046 0.5247 0.041 Uiso calc R 1 1 . .
C C35 0.5013(4) 0.19110(10) 0.4077(3) 0.0313(9) Uani d . 1 1 . .
H H35 0.4785 0.1689 0.4115 0.038 Uiso calc R 1 1 . .
C C36 0.5498(4) 0.20224(9) 0.3353(2) 0.0244(7) Uani d . 1 1 . .
H H36 0.5591 0.1880 0.2883 0.029 Uiso calc R 1 1 . .
C C37 0.5848(3) 0.23456(8) 0.3323(2) 0.0174(6) Uani d . 1 1 . .
C C38 0.2936(3) 0.26708(8) 0.2257(2) 0.0183(6) Uani d . 1 1 . .
H H38 0.3630 0.2573 0.2014 0.022 Uiso calc R 1 1 . .
C C39 0.1678(4) 0.25257(8) 0.2101(2) 0.0227(7) Uani d . 1 1 . .
H H39 0.1524 0.2334 0.1754 0.027 Uiso calc R 1 1 . .
C C40 0.0673(3) 0.26633(8) 0.2456(2) 0.0217(7) Uani d . 1 1 . .
H H40 -0.0182 0.2566 0.2355 0.026 Uiso calc R 1 1 . .
C C41 0.0902(3) 0.29479(8) 0.2971(2) 0.0185(7) Uani d . 1 1 . .
C C42 -0.0053(3) 0.31081(9) 0.3369(2) 0.0218(7) Uani d . 1 1 . .
H H42 -0.0920 0.3020 0.3322 0.026 Uiso calc R 1 1 . .
C C43 0.0271(3) 0.33903(9) 0.3824(2) 0.0218(7) Uani d . 1 1 . .
H H43 -0.0385 0.3498 0.4081 0.026 Uiso calc R 1 1 . .
C C44 0.1552(3) 0.35252(9) 0.3923(2) 0.0193(7) Uani d . 1 1 . .
H H44 0.1746 0.3722 0.4240 0.023 Uiso calc R 1 1 . .
C C45 0.2524(3) 0.33724(8) 0.35614(19) 0.0144(6) Uani d . 1 1 . .
C C46 0.2201(3) 0.30805(8) 0.3085(2) 0.0151(6) Uani d . 1 1 . .
C C47 0.3890(3) 0.04155(8) 0.6179(2) 0.0177(6) Uani d . 1 1 . .
H H47A 0.3528 0.0315 0.5602 0.021 Uiso calc R 1 1 . .
H H47B 0.3127 0.0483 0.6450 0.021 Uiso calc R 1 1 . .
C C48 0.4642(3) 0.07106(8) 0.6015(2) 0.0158(6) Uani d . 1 1 . .
C C49 0.5337(3) 0.07149(9) 0.5316(2) 0.0232(7) Uani d . 1 1 . .
H H49 0.5317 0.0530 0.4947 0.028 Uiso calc R 1 1 . .
C C50 0.6058(4) 0.09847(11) 0.5153(3) 0.0334(9) Uani d . 1 1 . .
H H50 0.6516 0.0985 0.4668 0.040 Uiso calc R 1 1 . .
C C51 0.6113(4) 0.12534(10) 0.5691(3) 0.0311(9) Uani d . 1 1 . .
H H51 0.6623 0.1436 0.5582 0.037 Uiso calc R 1 1 . .
C C52 0.5433(4) 0.12588(9) 0.6389(2) 0.0244(7) Uani d . 1 1 . .
H H52 0.5463 0.1444 0.6757 0.029 Uiso calc R 1 1 . .
C C53 0.4706(3) 0.09875(8) 0.6540(2) 0.0175(6) Uani d . 1 1 . .
C C54 0.5296(4) -0.00778(8) 0.8390(2) 0.0211(7) Uani d . 1 1 . .
H H54A 0.4609 -0.0237 0.8482 0.025 Uiso calc R 1 1 . .
H H54B 0.6170 -0.0185 0.8551 0.025 Uiso calc R 1 1 . .
C C55 0.5246(3) 0.02044(8) 0.8991(2) 0.0182(7) Uani d . 1 1 . .
C C56 0.6380(4) 0.03202(9) 0.9556(2) 0.0238(7) Uani d . 1 1 . .
H H56 0.7202 0.0212 0.9572 0.029 Uiso calc R 1 1 . .
C C57 0.6332(4) 0.05867(10) 1.0089(2) 0.0292(9) Uani d . 1 1 . .
H H57 0.7115 0.0658 1.0467 0.035 Uiso calc R 1 1 . .
C C58 0.5157(4) 0.07504(9) 1.0076(2) 0.0280(8) Uani d . 1 1 . .
H H58 0.5136 0.0936 1.0437 0.034 Uiso calc R 1 1 . .
C C59 0.3999(4) 0.06433(9) 0.9535(2) 0.0234(7) Uani d . 1 1 . .
H H59 0.3181 0.0753 0.9524 0.028 Uiso calc R 1 1 . .
C C60 0.4070(3) 0.03732(8) 0.9013(2) 0.0178(7) Uani d . 1 1 . .
C C61 0.7283(3) 0.06276(8) 0.7710(2) 0.0194(7) Uani d . 1 1 . .
H H61 0.6642 0.0728 0.7996 0.023 Uiso calc R 1 1 . .
C C62 0.8548(4) 0.07705(8) 0.7782(2) 0.0243(7) Uani d . 1 1 . .
H H62 0.8755 0.0964 0.8115 0.029 Uiso calc R 1 1 . .
C C63 0.9477(3) 0.06275(9) 0.7366(2) 0.0236(7) Uani d . 1 1 . .
H H63 1.0329 0.0723 0.7408 0.028 Uiso calc R 1 1 . .
C C64 0.9170(3) 0.03384(8) 0.6874(2) 0.0193(7) Uani d . 1 1 . .
C C65 1.0060(3) 0.01673(9) 0.6442(2) 0.0234(7) Uani d . 1 1 . .
H H65 1.0927 0.0250 0.6447 0.028 Uiso calc R 1 1 . .
C C66 0.9673(3) -0.01177(9) 0.6017(2) 0.0217(7) Uani d . 1 1 . .
H H66 1.0287 -0.0234 0.5741 0.026 Uiso calc R 1 1 . .
C C67 0.8383(3) -0.02427(9) 0.5979(2) 0.0191(7) Uani d . 1 1 . .
H H67 0.8140 -0.0441 0.5680 0.023 Uiso calc R 1 1 . .
C C68 0.7474(3) -0.00779(8) 0.6374(2) 0.0161(6) Uani d . 1 1 . .
C C69 0.7877(3) 0.02121(8) 0.6840(2) 0.0153(6) Uani d . 1 1 . .

loop_
_atom_site_aniso_label
_atom_site_aniso_U_11
_atom_site_aniso_U_22
_atom_site_aniso_U_33
_atom_site_aniso_U_12
_atom_site_aniso_U_13
_atom_site_aniso_U_23
Sn1 0.01268(10) 0.01196(11) 0.01760(10) 0.00043(8) 0.00474(8) -0.00269(8)
Sn2 0.01284(10) 0.01225(11) 0.01672(10) -0.00010(8) 0.00417(8) -0.00330(8)
Sn3 0.01349(10) 0.01096(11) 0.01619(10) -0.00032(8) 0.00426(8) 0.00004(8)
Cl1 0.0155(4) 0.0190(4) 0.0347(4) -0.0035(3) 0.0052(3) -0.0078(3)
Cl2 0.0187(4) 0.0405(6) 0.0346(5) -0.0005(4) 0.0093(4) 0.0044(4)
Cl3 0.0314(5) 0.0270(5) 0.0231(4) 0.0010(4) 0.0154(3) 0.0016(3)
Cl4 0.0185(4) 0.0203(4) 0.0347(4) -0.0064(3) 0.0084(3) -0.0108(3)
Cl5 0.0408(5) 0.0321(5) 0.0213(4) 0.0002(4) 0.0160(4) 0.0001(3)
Cl6 0.0199(4) 0.0336(5) 0.0279(4) -0.0079(4) -0.0007(3) 0.0006(4)
Cl7 0.0163(4) 0.0156(4) 0.0305(4) -0.0040(3) 0.0067(3) -0.0021(3)
Cl8 0.0376(5) 0.0311(5) 0.0222(4) 0.0009(4) 0.0114(4) -0.0044(3)
Cl9 0.0158(4) 0.0385(5) 0.0219(4) -0.0020(3) 0.0028(3) -0.0009(3)
O1 0.0125(11) 0.0147(11) 0.0211(11) 0.0009(8) 0.0054(9) -0.0039(9)
O2 0.0141(11) 0.0158(12) 0.0186(11) 0.0012(9) 0.0039(9) -0.0045(9)
O3 0.0140(11) 0.0151(12) 0.0232(11) -0.0024(9) 0.0057(9) -0.0038(9)
N1 0.0151(13) 0.0127(13) 0.0172(12) 0.0038(10) 0.0013(10) 0.0017(10)
N2 0.0160(13) 0.0134(13) 0.0150(12) 0.0012(10) 0.0021(10) -0.0002(10)
N3 0.0173(13) 0.0112(13) 0.0174(12) 0.0001(10) 0.0014(10) 0.0016(10)
C1 0.0310(19) 0.0171(17) 0.0235(17) 0.0012(14) 0.0134(15) 0.0009(13)
C2 0.0188(16) 0.0215(17) 0.0148(14) -0.0005(13) 0.0052(12) 0.0041(12)
C3 0.0224(18) 0.036(2) 0.0301(19) -0.0018(16) 0.0036(15) 0.0105(16)
C4 0.037(2) 0.045(3) 0.029(2) -0.021(2) -0.0089(18) 0.0123(18)
C5 0.075(3) 0.030(2) 0.0127(16) -0.031(2) -0.0031(19) -0.0002(15)
C6 0.055(3) 0.023(2) 0.0227(17) -0.0014(18) 0.0174(18) -0.0007(15)
C7 0.0234(17) 0.0186(17) 0.0173(15) -0.0042(13) 0.0039(13) -0.0003(12)
C8 0.0173(16) 0.0193(17) 0.0212(16) 0.0018(13) 0.0015(13) -0.0023(13)
C9 0.0167(15) 0.0180(17) 0.0141(14) 0.0066(13) 0.0009(12) 0.0005(12)
C10 0.0277(19) 0.0236(19) 0.0184(16) 0.0060(14) 0.0089(14) 0.0005(13)
C11 0.038(2) 0.028(2) 0.0294(19) 0.0008(17) 0.0174(17) 0.0054(15)
C12 0.034(2) 0.0150(17) 0.0311(19) -0.0002(15) 0.0071(16) 0.0019(14)
C13 0.0235(17) 0.0202(17) 0.0191(15) 0.0059(14) 0.0035(13) -0.0035(13)
C14 0.0160(15) 0.0187(17) 0.0140(14) 0.0032(12) 0.0039(12) 0.0017(12)
C15 0.0205(16) 0.0126(15) 0.0192(15) 0.0025(12) 0.0003(13) 0.0010(12)
C16 0.0259(18) 0.0138(16) 0.0255(17) -0.0007(14) 0.0013(14) -0.0003(13)
C17 0.0204(17) 0.0194(17) 0.0228(16) -0.0057(13) -0.0005(13) 0.0039(13)
C18 0.0151(15) 0.0166(16) 0.0165(14) 0.0001(12) 0.0016(12) 0.0059(12)
C19 0.0124(15) 0.0230(18) 0.0227(16) 0.0018(13) 0.0039(13) 0.0078(13)
C20 0.0161(16) 0.031(2) 0.0170(15) 0.0067(14) 0.0052(13) 0.0051(13)
C21 0.0169(15) 0.0199(17) 0.0146(14) 0.0022(13) 0.0034(12) 0.0002(12)
C22 0.0129(14) 0.0176(16) 0.0127(13) 0.0021(12) 0.0027(11) 0.0040(11)
C23 0.0153(15) 0.0148(16) 0.0134(14) -0.0008(12) 0.0034(12) 0.0029(11)
C24 0.0309(19) 0.0156(17) 0.0223(16) 0.0018(14) 0.0100(14) 0.0020(13)
C25 0.0247(17) 0.0093(15) 0.0159(14) 0.0019(12) 0.0048(13) 0.0068(11)
C26 0.0214(17) 0.026(2) 0.0249(17) -0.0017(14) -0.0011(14) 0.0080(14)
C27 0.038(2) 0.028(2) 0.0204(17) -0.0175(17) -0.0062(15) 0.0017(15)
C28 0.053(3) 0.0219(19) 0.0163(16) -0.0087(17) 0.0086(16) -0.0043(14)
C29 0.033(2) 0.0232(19) 0.0227(17) -0.0016(15) 0.0143(15) -0.0028(14)
C30 0.0211(16) 0.0187(17) 0.0133(14) -0.0068(13) 0.0014(12) 0.0012(12)
C31 0.0188(16) 0.0184(17) 0.0235(17) 0.0036(13) -0.0028(13) -0.0024(13)
C32 0.0153(15) 0.0184(17) 0.0149(14) 0.0057(12) 0.0000(12) -0.0010(12)
C33 0.030(2) 0.035(2) 0.0174(16) 0.0131(16) 0.0094(14) 0.0024(14)
C34 0.028(2) 0.042(3) 0.038(2) 0.0057(17) 0.0169(17) 0.0187(18)
C35 0.027(2) 0.021(2) 0.046(2) 0.0004(15) 0.0058(17) 0.0113(17)
C36 0.0228(18) 0.0191(18) 0.0293(18) 0.0019(14) -0.0004(15) -0.0026(14)
C37 0.0175(16) 0.0223(17) 0.0130(14) 0.0018(13) 0.0046(12) 0.0014(12)
C38 0.0210(16) 0.0137(16) 0.0196(15) 0.0014(13) 0.0019(13) -0.0010(12)
C39 0.0283(19) 0.0137(17) 0.0240(17) -0.0061(14) -0.0007(14) 0.0015(13)
C40 0.0217(17) 0.0200(18) 0.0219(16) -0.0050(14) -0.0003(13) 0.0060(13)
C41 0.0168(16) 0.0214(17) 0.0163(15) -0.0025(13) 0.0004(12) 0.0054(12)
C42 0.0135(16) 0.030(2) 0.0224(16) -0.0001(14) 0.0041(13) 0.0094(14)
C43 0.0182(16) 0.031(2) 0.0169(15) 0.0054(14) 0.0066(13) 0.0055(13)
C44 0.0198(16) 0.0226(18) 0.0152(15) 0.0046(13) 0.0024(12) -0.0004(12)
C45 0.0142(15) 0.0171(16) 0.0116(13) 0.0017(12) 0.0016(11) 0.0027(11)
C46 0.0168(15) 0.0141(16) 0.0141(14) 0.0022(12) 0.0015(12) 0.0026(11)
C47 0.0178(16) 0.0124(16) 0.0221(16) -0.0021(12) 0.0011(13) 0.0005(12)
C48 0.0144(15) 0.0137(16) 0.0178(15) 0.0013(12) -0.0009(12) 0.0026(12)
C49 0.0221(17) 0.0271(19) 0.0210(16) 0.0019(14) 0.0061(14) 0.0008(14)
C50 0.031(2) 0.043(3) 0.0288(19) -0.0078(18) 0.0110(16) 0.0082(17)
C51 0.027(2) 0.029(2) 0.035(2) -0.0109(16) 0.0002(16) 0.0112(16)
C52 0.0253(18) 0.0165(17) 0.0271(17) -0.0022(14) -0.0066(14) 0.0016(14)
C53 0.0169(16) 0.0192(17) 0.0150(14) 0.0027(12) -0.0006(12) 0.0018(12)
C54 0.0230(17) 0.0200(18) 0.0213(16) 0.0026(13) 0.0071(14) 0.0026(13)
C55 0.0197(16) 0.0187(17) 0.0165(15) -0.0010(13) 0.0040(12) 0.0092(12)
C56 0.0206(17) 0.031(2) 0.0202(16) 0.0000(14) 0.0048(13) 0.0065(14)
C57 0.029(2) 0.041(2) 0.0172(16) -0.0162(17) 0.0018(14) 0.0013(15)
C58 0.044(2) 0.0230(19) 0.0194(16) -0.0084(16) 0.0115(16) -0.0030(14)
C59 0.0303(19) 0.0229(19) 0.0186(16) 0.0043(15) 0.0089(14) 0.0000(13)
C60 0.0174(16) 0.0238(18) 0.0125(14) -0.0018(13) 0.0036(12) 0.0027(12)
C61 0.0209(17) 0.0146(16) 0.0202(15) 0.0007(13) -0.0033(13) 0.0010(12)
C62 0.0263(18) 0.0126(17) 0.0299(18) -0.0026(14) -0.0062(15) 0.0027(13)
C63 0.0194(17) 0.0198(18) 0.0283(18) -0.0068(14) -0.0042(14) 0.0072(14)
C64 0.0165(16) 0.0204(17) 0.0191(15) -0.0039(13) -0.0022(12) 0.0066(13)
C65 0.0160(16) 0.034(2) 0.0205(16) -0.0020(14) 0.0039(13) 0.0086(14)
C66 0.0166(16) 0.034(2) 0.0164(15) 0.0036(14) 0.0069(13) 0.0043(13)
C67 0.0197(16) 0.0229(18) 0.0143(14) 0.0017(13) 0.0020(12) -0.0001(12)
C68 0.0146(15) 0.0171(16) 0.0159(14) -0.0008(12) 0.0014(12) 0.0032(12)
C69 0.0173(15) 0.0127(15) 0.0154(14) -0.0005(12) 0.0014(12) 0.0035(11)

loop_
_atom_type_symbol
_atom_type_description
_atom_type_scat_dispersion_real
_atom_type_scat_dispersion_imag
_atom_type_scat_source
C C 0.0033 0.0016 'International Tables Vol C Tables 4.2.6.8 and 6.1.1.4'
H H 0.0000 0.0000 'International Tables Vol C Tables 4.2.6.8 and 6.1.1.4'
N N 0.0061 0.0033 'International Tables Vol C Tables 4.2.6.8 and 6.1.1.4'
O O 0.0106 0.0060 'International Tables Vol C Tables 4.2.6.8 and 6.1.1.4'
Cl Cl 0.1484 0.1585 'International Tables Vol C Tables 4.2.6.8 and 6.1.1.4'
Sn Sn -0.6537 1.4246 'International Tables Vol C Tables 4.2.6.8 and 6.1.1.4'

loop_
_geom_angle_atom_site_label_1
_geom_angle_atom_site_label_2
_geom_angle_atom_site_label_3
_geom_angle_site_symmetry_1
_geom_angle_site_symmetry_3
_geom_angle
_geom_angle_publ_flag
O1 Sn1 C8 . . 109.26(11) ?
O1 Sn1 C1 . . 109.37(11) ?
C8 Sn1 C1 . . 141.32(13) ?
O1 Sn1 N1 . . 75.30(9) ?
C8 Sn1 N1 . . 94.45(11) ?
C1 Sn1 N1 . . 93.41(12) ?
O1 Sn1 Cl1 . . 85.92(7) ?
C8 Sn1 Cl1 . . 92.48(9) ?
C1 Sn1 Cl1 . . 92.04(10) ?
N1 Sn1 Cl1 . . 161.20(7) ?
O2 Sn2 C31 . . 110.12(11) ?
O2 Sn2 C24 . . 109.04(11) ?
C31 Sn2 C24 . . 140.67(13) ?
O2 Sn2 N2 . . 75.47(9) ?
C31 Sn2 N2 . . 95.38(11) ?
C24 Sn2 N2 . . 90.89(12) ?
O2 Sn2 Cl4 . . 85.07(7) ?
C31 Sn2 Cl4 . . 91.48(9) ?
C24 Sn2 Cl4 . . 95.31(10) ?
N2 Sn2 Cl4 . . 160.53(7) ?
O3 Sn3 C47 . . 109.91(11) ?
O3 Sn3 C54 . . 112.76(11) ?
C47 Sn3 C54 . . 136.71(13) ?
O3 Sn3 N3 . . 75.07(9) ?
C47 Sn3 N3 . . 93.83(11) ?
C54 Sn3 N3 . . 90.22(11) ?
O3 Sn3 Cl7 . . 87.28(6) ?
C47 Sn3 Cl7 . . 92.43(9) ?
C54 Sn3 Cl7 . . 96.48(10) ?
N3 Sn3 Cl7 . . 162.35(7) ?
C22 O1 Sn1 . . 119.21(19) ?
C45 O2 Sn2 . . 119.16(19) ?
C68 O3 Sn3 . . 119.50(19) ?
C15 N1 C23 . . 118.8(3) ?
C15 N1 Sn1 . . 131.2(2) ?
C23 N1 Sn1 . . 110.0(2) ?
C38 N2 C46 . . 119.4(3) ?
C38 N2 Sn2 . . 131.1(2) ?
C46 N2 Sn2 . . 109.5(2) ?
C61 N3 C69 . . 119.3(3) ?
C61 N3 Sn3 . . 131.3(2) ?
C69 N3 Sn3 . . 109.4(2) ?
C2 C1 Sn1 . . 118.5(2) ?
C2 C1 H1A . . 107.7 ?
Sn1 C1 H1A . . 107.7 ?
C2 C1 H1B . . 107.7 ?
Sn1 C1 H1B . . 107.7 ?
H1A C1 H1B . . 107.1 ?
C7 C2 C3 . . 116.3(3) ?
C7 C2 C1 . . 123.6(3) ?
C3 C2 C1 . . 120.0(3) ?
C4 C3 C2 . . 122.3(4) ?
C4 C3 H3 . . 118.8 ?
C2 C3 H3 . . 118.8 ?
C5 C4 C3 . . 120.2(4) ?
C5 C4 H4 . . 119.9 ?
C3 C4 H4 . . 119.9 ?
C4 C5 C6 . . 120.0(4) ?
C4 C5 H5 . . 120.0 ?
C6 C5 H5 . . 120.0 ?
C7 C6 C5 . . 118.8(4) ?
C7 C6 H6 . . 120.6 ?
C5 C6 H6 . . 120.6 ?
C6 C7 C2 . . 122.3(3) ?
C6 C7 Cl2 . . 118.4(3) ?
C2 C7 Cl2 . . 119.3(3) ?
C9 C8 Sn1 . . 117.9(2) ?
C9 C8 H8A . . 107.8 ?
Sn1 C8 H8A . . 107.8 ?
C9 C8 H8B . . 107.8 ?
Sn1 C8 H8B . . 107.8 ?
H8A C8 H8B . . 107.2 ?
C14 C9 C10 . . 116.2(3) ?
C14 C9 C8 . . 122.4(3) ?
C10 C9 C8 . . 121.3(3) ?
C11 C10 C9 . . 121.3(3) ?
C11 C10 H10 . . 119.3 ?
C9 C10 H10 . . 119.3 ?
C12 C11 C10 . . 120.4(3) ?
C12 C11 H11 . . 119.8 ?
C10 C11 H11 . . 119.8 ?
C13 C12 C11 . . 119.7(3) ?
C13 C12 H12 . . 120.2 ?
C11 C12 H12 . . 120.2 ?
C12 C13 C14 . . 119.0(3) ?
C12 C13 H13 . . 120.5 ?
C14 C13 H13 . . 120.5 ?
C13 C14 C9 . . 123.3(3) ?
C13 C14 Cl3 . . 118.6(2) ?
C9 C14 Cl3 . . 118.1(3) ?
N1 C15 C16 . . 122.4(3) ?
N1 C15 H15 . . 118.8 ?
C16 C15 H15 . . 118.8 ?
C17 C16 C15 . . 119.4(3) ?
C17 C16 H16 . . 120.3 ?
C15 C16 H16 . . 120.3 ?
C16 C17 C18 . . 120.2(3) ?
C16 C17 H17 . . 119.9 ?
C18 C17 H17 . . 119.9 ?
C19 C18 C23 . . 118.6(3) ?
C19 C18 C17 . . 125.1(3) ?
C23 C18 C17 . . 116.4(3) ?
C20 C19 C18 . . 119.9(3) ?
C20 C19 H19 . . 120.1 ?
C18 C19 H19 . . 120.1 ?
C19 C20 C21 . . 121.8(3) ?
C19 C20 H20 . . 119.1 ?
C21 C20 H20 . . 119.1 ?
C22 C21 C20 . . 120.1(3) ?
C22 C21 H21 . . 120.0 ?
C20 C21 H21 . . 120.0 ?
O1 C22 C21 . . 122.1(3) ?
O1 C22 C23 . . 119.2(3) ?
C21 C22 C23 . . 118.6(3) ?
N1 C23 C18 . . 122.8(3) ?
N1 C23 C22 . . 116.3(3) ?
C18 C23 C22 . . 121.0(3) ?
C25 C24 Sn2 . . 117.0(2) ?
C25 C24 H24A . . 108.1 ?
Sn2 C24 H24A . . 108.1 ?
C25 C24 H24B . . 108.1 ?
Sn2 C24 H24B . . 108.1 ?
H24A C24 H24B . . 107.3 ?
C30 C25 C26 . . 116.6(3) ?
C30 C25 C24 . . 122.2(3) ?
C26 C25 C24 . . 121.1(3) ?
C27 C26 C25 . . 120.9(3) ?
C27 C26 H26 . . 119.5 ?
C25 C26 H26 . . 119.5 ?
C28 C27 C26 . . 121.0(3) ?
C28 C27 H27 . . 119.5 ?
C26 C27 H27 . . 119.5 ?
C27 C28 C29 . . 119.5(3) ?
C27 C28 H28 . . 120.2 ?
C29 C28 H28 . . 120.2 ?
C30 C29 C28 . . 119.4(3) ?
C30 C29 H29 . . 120.3 ?
C28 C29 H29 . . 120.3 ?
C29 C30 C25 . . 122.6(3) ?
C29 C30 Cl6 . . 118.7(3) ?
C25 C30 Cl6 . . 118.7(3) ?
C32 C31 Sn2 . . 120.2(2) ?
C32 C31 H31A . . 107.3 ?
Sn2 C31 H31A . . 107.3 ?
C32 C31 H31B . . 107.3 ?
Sn2 C31 H31B . . 107.3 ?
H31A C31 H31B . . 106.9 ?
C37 C32 C33 . . 115.7(3) ?
C37 C32 C31 . . 123.0(3) ?
C33 C32 C31 . . 121.2(3) ?
C34 C33 C32 . . 122.1(3) ?
C34 C33 H33 . . 119.0 ?
C32 C33 H33 . . 119.0 ?
C33 C34 C35 . . 119.9(3) ?
C33 C34 H34 . . 120.0 ?
C35 C34 H34 . . 120.0 ?
C36 C35 C34 . . 120.1(4) ?
C36 C35 H35 . . 120.0 ?
C34 C35 H35 . . 120.0 ?
C35 C36 C37 . . 118.8(3) ?
C35 C36 H36 . . 120.6 ?
C37 C36 H36 . . 120.6 ?
C36 C37 C32 . . 123.4(3) ?
C36 C37 Cl5 . . 118.1(3) ?
C32 C37 Cl5 . . 118.5(3) ?
N2 C38 C39 . . 122.3(3) ?
N2 C38 H38 . . 118.8 ?
C39 C38 H38 . . 118.8 ?
C40 C39 C38 . . 119.2(3) ?
C40 C39 H39 . . 120.4 ?
C38 C39 H39 . . 120.4 ?
C39 C40 C41 . . 120.4(3) ?
C39 C40 H40 . . 119.8 ?
C41 C40 H40 . . 119.8 ?
C42 C41 C40 . . 125.1(3) ?
C42 C41 C46 . . 118.3(3) ?
C40 C41 C46 . . 116.5(3) ?
C43 C42 C41 . . 119.8(3) ?
C43 C42 H42 . . 120.1 ?
C41 C42 H42 . . 120.1 ?
C42 C43 C44 . . 121.9(3) ?
C42 C43 H43 . . 119.1 ?
C44 C43 H43 . . 119.1 ?
C45 C44 C43 . . 120.2(3) ?
C45 C44 H44 . . 119.9 ?
C43 C44 H44 . . 119.9 ?
O2 C45 C44 . . 122.2(3) ?
O2 C45 C46 . . 119.2(3) ?
C44 C45 C46 . . 118.6(3) ?
N2 C46 C45 . . 116.7(3) ?
N2 C46 C41 . . 122.1(3) ?
C45 C46 C41 . . 121.2(3) ?
C48 C47 Sn3 . . 116.1(2) ?
C48 C47 H47A . . 108.3 ?
Sn3 C47 H47A . . 108.3 ?
C48 C47 H47B . . 108.3 ?
Sn3 C47 H47B . . 108.3 ?
H47A C47 H47B . . 107.4 ?
C49 C48 C53 . . 117.4(3) ?
C49 C48 C47 . . 119.6(3) ?
C53 C48 C47 . . 123.0(3) ?
C50 C49 C48 . . 121.0(3) ?
C50 C49 H49 . . 119.5 ?
C48 C49 H49 . . 119.5 ?
C51 C50 C49 . . 120.2(4) ?
C51 C50 H50 . . 119.9 ?
C49 C50 H50 . . 119.9 ?
C50 C51 C52 . . 120.5(3) ?
C50 C51 H51 . . 119.7 ?
C52 C51 H51 . . 119.7 ?
C51 C52 C53 . . 118.6(3) ?
C51 C52 H52 . . 120.7 ?
C53 C52 H52 . . 120.7 ?
C52 C53 C48 . . 122.3(3) ?
C52 C53 Cl8 . . 118.5(3) ?
C48 C53 Cl8 . . 119.2(3) ?
C55 C54 Sn3 . . 113.5(2) ?
C55 C54 H54A . . 108.9 ?
Sn3 C54 H54A . . 108.9 ?
C55 C54 H54B . . 108.9 ?
Sn3 C54 H54B . . 108.9 ?
H54A C54 H54B . . 107.7 ?
C60 C55 C56 . . 115.9(3) ?
C60 C55 C54 . . 121.9(3) ?
C56 C55 C54 . . 122.1(3) ?
C57 C56 C55 . . 121.7(3) ?
C57 C56 H56 . . 119.1 ?
C55 C56 H56 . . 119.1 ?
C56 C57 C58 . . 120.5(3) ?
C56 C57 H57 . . 119.8 ?
C58 C57 H57 . . 119.8 ?
C57 C58 C59 . . 120.1(3) ?
C57 C58 H58 . . 119.9 ?
C59 C58 H58 . . 119.9 ?
C60 C59 C58 . . 118.3(3) ?
C60 C59 H59 . . 120.8 ?
C58 C59 H59 . . 120.8 ?
C59 C60 C55 . . 123.4(3) ?
C59 C60 Cl9 . . 118.3(3) ?
C55 C60 Cl9 . . 118.2(3) ?
N3 C61 C62 . . 122.1(3) ?
N3 C61 H61 . . 118.9 ?
C62 C61 H61 . . 118.9 ?
C63 C62 C61 . . 119.2(3) ?
C63 C62 H62 . . 120.4 ?
C61 C62 H62 . . 120.4 ?
C62 C63 C64 . . 120.4(3) ?
C62 C63 H63 . . 119.8 ?
C64 C63 H63 . . 119.8 ?
C65 C64 C69 . . 118.6(3) ?
C65 C64 C63 . . 125.0(3) ?
C69 C64 C63 . . 116.5(3) ?
C66 C65 C64 . . 119.9(3) ?
C66 C65 H65 . . 120.0 ?
C64 C65 H65 . . 120.0 ?
C65 C66 C67 . . 121.5(3) ?
C65 C66 H66 . . 119.2 ?
C67 C66 H66 . . 119.2 ?
C68 C67 C66 . . 120.3(3) ?
C68 C67 H67 . . 119.9 ?
C66 C67 H67 . . 119.9 ?
O3 C68 C67 . . 121.9(3) ?
O3 C68 C69 . . 119.5(3) ?
C67 C68 C69 . . 118.7(3) ?
N3 C69 C64 . . 122.5(3) ?
N3 C69 C68 . . 116.5(3) ?
C64 C69 C68 . . 121.0(3) ?

loop_
_geom_bond_atom_site_label_1
_geom_bond_atom_site_label_2
_geom_bond_site_symmetry_2
_geom_bond_distance
_geom_bond_publ_flag
Sn1 O1 . 2.043(2) ?
Sn1 C8 . 2.154(3) ?
Sn1 C1 . 2.162(3) ?
Sn1 N1 . 2.335(3) ?
Sn1 Cl1 . 2.4596(8) ?
Sn2 O2 . 2.039(2) ?
Sn2 C31 . 2.150(3) ?
Sn2 C24 . 2.159(3) ?
Sn2 N2 . 2.331(3) ?
Sn2 Cl4 . 2.4638(8) ?
Sn3 O3 . 2.038(2) ?
Sn3 C47 . 2.150(3) ?
Sn3 C54 . 2.159(3) ?
Sn3 N3 . 2.355(3) ?
Sn3 Cl7 . 2.4437(8) ?
Cl2 C7 . 1.740(4) ?
Cl3 C14 . 1.741(3) ?
Cl5 C37 . 1.741(3) ?
Cl6 C30 . 1.735(3) ?
Cl8 C53 . 1.736(3) ?
Cl9 C60 . 1.743(3) ?
O1 C22 . 1.341(4) ?
O2 C45 . 1.337(4) ?
O3 C68 . 1.342(4) ?
N1 C15 . 1.325(4) ?
N1 C23 . 1.365(4) ?
N2 C38 . 1.323(4) ?
N2 C46 . 1.367(4) ?
N3 C61 . 1.324(4) ?
N3 C69 . 1.368(4) ?
C1 C2 . 1.483(5) ?
C1 H1A . 0.9900 ?
C1 H1B . 0.9900 ?
C2 C7 . 1.391(5) ?
C2 C3 . 1.397(5) ?
C3 C4 . 1.368(6) ?
C3 H3 . 0.9500 ?
C4 C5 . 1.366(7) ?
C4 H4 . 0.9500 ?
C5 C6 . 1.397(6) ?
C5 H5 . 0.9500 ?
C6 C7 . 1.386(5) ?
C6 H6 . 0.9500 ?
C8 C9 . 1.487(5) ?
C8 H8A . 0.9900 ?
C8 H8B . 0.9900 ?
C9 C14 . 1.396(4) ?
C9 C10 . 1.397(5) ?
C10 C11 . 1.389(5) ?
C10 H10 . 0.9500 ?
C11 C12 . 1.388(5) ?
C11 H11 . 0.9500 ?
C12 C13 . 1.379(5) ?
C12 H12 . 0.9500 ?
C13 C14 . 1.382(5) ?
C13 H13 . 0.9500 ?
C15 C16 . 1.402(5) ?
C15 H15 . 0.9500 ?
C16 C17 . 1.369(5) ?
C16 H16 . 0.9500 ?
C17 C18 . 1.416(5) ?
C17 H17 . 0.9500 ?
C18 C19 . 1.415(5) ?
C18 C23 . 1.415(4) ?
C19 C20 . 1.370(5) ?
C19 H19 . 0.9500 ?
C20 C21 . 1.407(5) ?
C20 H20 . 0.9500 ?
C21 C22 . 1.387(4) ?
C21 H21 . 0.9500 ?
C22 C23 . 1.424(4) ?
C24 C25 . 1.498(5) ?
C24 H24A . 0.9900 ?
C24 H24B . 0.9900 ?
C25 C30 . 1.392(5) ?
C25 C26 . 1.405(5) ?
C26 C27 . 1.381(5) ?
C26 H26 . 0.9500 ?
C27 C28 . 1.375(6) ?
C27 H27 . 0.9500 ?
C28 C29 . 1.384(5) ?
C28 H28 . 0.9500 ?
C29 C30 . 1.382(5) ?
C29 H29 . 0.9500 ?
C31 C32 . 1.481(5) ?
C31 H31A . 0.9900 ?
C31 H31B . 0.9900 ?
C32 C37 . 1.393(4) ?
C32 C33 . 1.399(5) ?
C33 C34 . 1.381(6) ?
C33 H33 . 0.9500 ?
C34 C35 . 1.384(6) ?
C34 H34 . 0.9500 ?
C35 C36 . 1.378(5) ?
C35 H35 . 0.9500 ?
C36 C37 . 1.384(5) ?
C36 H36 . 0.9500 ?
C38 C39 . 1.403(5) ?
C38 H38 . 0.9500 ?
C39 C40 . 1.373(5) ?
C39 H39 . 0.9500 ?
C40 C41 . 1.412(5) ?
C40 H40 . 0.9500 ?
C41 C42 . 1.410(5) ?
C41 C46 . 1.421(4) ?
C42 C43 . 1.368(5) ?
C42 H42 . 0.9500 ?
C43 C44 . 1.408(5) ?
C43 H43 . 0.9500 ?
C44 C45 . 1.378(4) ?
C44 H44 . 0.9500 ?
C45 C46 . 1.418(4) ?
C47 C48 . 1.486(4) ?
C47 H47A . 0.9900 ?
C47 H47B . 0.9900 ?
C48 C49 . 1.393(5) ?
C48 C53 . 1.394(5) ?
C49 C50 . 1.384(5) ?
C49 H49 . 0.9500 ?
C50 C51 . 1.379(6) ?
C50 H50 . 0.9500 ?
C51 C52 . 1.381(5) ?
C51 H51 . 0.9500 ?
C52 C53 . 1.388(5) ?
C52 H52 . 0.9500 ?
C54 C55 . 1.493(5) ?
C54 H54A . 0.9900 ?
C54 H54B . 0.9900 ?
C55 C60 . 1.398(5) ?
C55 C56 . 1.405(5) ?
C56 C57 . 1.377(5) ?
C56 H56 . 0.9500 ?
C57 C58 . 1.379(6) ?
C57 H57 . 0.9500 ?
C58 C59 . 1.394(5) ?
C58 H58 . 0.9500 ?
C59 C60 . 1.383(5) ?
C59 H59 . 0.9500 ?
C61 C62 . 1.411(5) ?
C61 H61 . 0.9500 ?
C62 C63 . 1.372(5) ?
C62 H62 . 0.9500 ?
C63 C64 . 1.417(5) ?
C63 H63 . 0.9500 ?
C64 C65 . 1.411(5) ?
C64 C69 . 1.417(4) ?
C65 C66 . 1.369(5) ?
C65 H65 . 0.9500 ?
C66 C67 . 1.410(5) ?
C66 H66 . 0.9500 ?
C67 C68 . 1.380(4) ?
C67 H67 . 0.9500 ?
C68 C69 . 1.418(4) ?

loop_
_geom_torsion_atom_site_label_1
_geom_torsion_atom_site_label_2
_geom_torsion_atom_site_label_3
_geom_torsion_atom_site_label_4
_geom_torsion_site_symmetry_1
_geom_torsion_site_symmetry_2
_geom_torsion_site_symmetry_3
_geom_torsion_site_symmetry_4
_geom_torsion
_geom_torsion_publ_flag
C8 Sn1 O1 C22 . . . . 89.9(2) ?
C1 Sn1 O1 C22 . . . . -88.1(2) ?
N1 Sn1 O1 C22 . . . . 0.3(2) ?
Cl1 Sn1 O1 C22 . . . . -178.8(2) ?
C31 Sn2 O2 C45 . . . . -91.2(2) ?
C24 Sn2 O2 C45 . . . . 85.1(2) ?
N2 Sn2 O2 C45 . . . . -0.7(2) ?
Cl4 Sn2 O2 C45 . . . . 179.0(2) ?
C47 Sn3 O3 C68 . . . . 91.4(2) ?
C54 Sn3 O3 C68 . . . . -81.2(2) ?
N3 Sn3 O3 C68 . . . . 2.7(2) ?
Cl7 Sn3 O3 C68 . . . . -177.0(2) ?
O1 Sn1 N1 C15 . . . . -178.2(3) ?
C8 Sn1 N1 C15 . . . . 73.1(3) ?
C1 Sn1 N1 C15 . . . . -69.0(3) ?
Cl1 Sn1 N1 C15 . . . . -175.6(2) ?
O1 Sn1 N1 C23 . . . . -0.01(19) ?
C8 Sn1 N1 C23 . . . . -108.8(2) ?
C1 Sn1 N1 C23 . . . . 109.1(2) ?
Cl1 Sn1 N1 C23 . . . . 2.5(4) ?
O2 Sn2 N2 C38 . . . . 177.9(3) ?
C31 Sn2 N2 C38 . . . . -72.6(3) ?
C24 Sn2 N2 C38 . . . . 68.5(3) ?
Cl4 Sn2 N2 C38 . . . . 177.2(2) ?
O2 Sn2 N2 C46 . . . . 0.46(19) ?
C31 Sn2 N2 C46 . . . . 109.9(2) ?
C24 Sn2 N2 C46 . . . . -109.0(2) ?
Cl4 Sn2 N2 C46 . . . . -0.2(4) ?
O3 Sn3 N3 C61 . . . . 179.1(3) ?
C47 Sn3 N3 C61 . . . . 69.5(3) ?
C54 Sn3 N3 C61 . . . . -67.4(3) ?
Cl7 Sn3 N3 C61 . . . . -180.0(2) ?
O3 Sn3 N3 C69 . . . . -1.12(19) ?
C47 Sn3 N3 C69 . . . . -110.7(2) ?
C54 Sn3 N3 C69 . . . . 112.4(2) ?
Cl7 Sn3 N3 C69 . . . . -0.2(4) ?
O1 Sn1 C1 C2 . . . . 121.1(3) ?
C8 Sn1 C1 C2 . . . . -56.0(4) ?
N1 Sn1 C1 C2 . . . . 45.5(3) ?
Cl1 Sn1 C1 C2 . . . . -152.5(3) ?
Sn1 C1 C2 C7 . . . . 92.8(4) ?
Sn1 C1 C2 C3 . . . . -86.5(4) ?
C7 C2 C3 C4 . . . . -1.5(5) ?
C1 C2 C3 C4 . . . . 177.9(3) ?
C2 C3 C4 C5 . . . . 0.6(6) ?
C3 C4 C5 C6 . . . . 0.6(6) ?
C4 C5 C6 C7 . . . . -0.8(6) ?
C5 C6 C7 C2 . . . . -0.2(5) ?
C5 C6 C7 Cl2 . . . . 178.2(3) ?
C3 C2 C7 C6 . . . . 1.3(5) ?
C1 C2 C7 C6 . . . . -178.1(3) ?
C3 C2 C7 Cl2 . . . . -177.1(3) ?
C1 C2 C7 Cl2 . . . . 3.5(5) ?
O1 Sn1 C8 C9 . . . . -98.9(2) ?
C1 Sn1 C8 C9 . . . . 78.1(3) ?
N1 Sn1 C8 C9 . . . . -23.0(3) ?
Cl1 Sn1 C8 C9 . . . . 174.5(2) ?
Sn1 C8 C9 C14 . . . . -69.7(4) ?
Sn1 C8 C9 C10 . . . . 111.7(3) ?
C14 C9 C10 C11 . . . . -1.1(5) ?
C8 C9 C10 C11 . . . . 177.6(3) ?
C9 C10 C11 C12 . . . . 0.7(6) ?
C10 C11 C12 C13 . . . . -0.4(6) ?
C11 C12 C13 C14 . . . . 0.5(5) ?
C12 C13 C14 C9 . . . . -0.9(5) ?
C12 C13 C14 Cl3 . . . . 178.5(3) ?
C10 C9 C14 C13 . . . . 1.2(5) ?
C8 C9 C14 C13 . . . . -177.4(3) ?
C10 C9 C14 Cl3 . . . . -178.2(2) ?
C8 C9 C14 Cl3 . . . . 3.2(4) ?
C23 N1 C15 C16 . . . . -0.2(5) ?
Sn1 N1 C15 C16 . . . . 177.8(2) ?
N1 C15 C16 C17 . . . . 0.9(5) ?
C15 C16 C17 C18 . . . . -0.7(5) ?
C16 C17 C18 C19 . . . . -179.1(3) ?
C16 C17 C18 C23 . . . . -0.3(5) ?
C23 C18 C19 C20 . . . . -1.4(5) ?
C17 C18 C19 C20 . . . . 177.5(3) ?
C18 C19 C20 C21 . . . . 0.4(5) ?
C19 C20 C21 C22 . . . . 0.9(5) ?
Sn1 O1 C22 C21 . . . . 178.7(2) ?
Sn1 O1 C22 C23 . . . . -0.6(4) ?
C20 C21 C22 O1 . . . . 179.5(3) ?
C20 C21 C22 C23 . . . . -1.1(5) ?
C15 N1 C23 C18 . . . . -0.8(5) ?
Sn1 N1 C23 C18 . . . . -179.2(2) ?
C15 N1 C23 C22 . . . . 178.1(3) ?
Sn1 N1 C23 C22 . . . . -0.3(3) ?
C19 C18 C23 N1 . . . . 179.9(3) ?
C17 C18 C23 N1 . . . . 1.0(5) ?
C19 C18 C23 C22 . . . . 1.1(5) ?
C17 C18 C23 C22 . . . . -177.8(3) ?
O1 C22 C23 N1 . . . . 0.6(4) ?
C21 C22 C23 N1 . . . . -178.8(3) ?
O1 C22 C23 C18 . . . . 179.5(3) ?
C21 C22 C23 C18 . . . . 0.2(4) ?
O2 Sn2 C24 C25 . . . . -139.5(2) ?
C31 Sn2 C24 C25 . . . . 35.0(4) ?
N2 Sn2 C24 C25 . . . . -64.6(3) ?
Cl4 Sn2 C24 C25 . . . . 133.9(3) ?
Sn2 C24 C25 C30 . . . . -80.0(4) ?
Sn2 C24 C25 C26 . . . . 100.2(3) ?
C30 C25 C26 C27 . . . . 0.8(5) ?
C24 C25 C26 C27 . . . . -179.4(3) ?
C25 C26 C27 C28 . . . . 0.4(5) ?
C26 C27 C28 C29 . . . . -0.9(6) ?
C27 C28 C29 C30 . . . . 0.1(5) ?
C28 C29 C30 C25 . . . . 1.2(5) ?
C28 C29 C30 Cl6 . . . . 179.1(3) ?
C26 C25 C30 C29 . . . . -1.7(5) ?
C24 C25 C30 C29 . . . . 178.5(3) ?
C26 C25 C30 Cl6 . . . . -179.5(2) ?
C24 C25 C30 Cl6 . . . . 0.7(4) ?
O2 Sn2 C31 C32 . . . . 92.9(3) ?
C24 Sn2 C31 C32 . . . . -81.6(3) ?
N2 Sn2 C31 C32 . . . . 16.4(3) ?
Cl4 Sn2 C31 C32 . . . . 178.2(3) ?
Sn2 C31 C32 C37 . . . . 72.5(4) ?
Sn2 C31 C32 C33 . . . . -110.9(3) ?
C37 C32 C33 C34 . . . . 1.9(5) ?
C31 C32 C33 C34 . . . . -174.9(3) ?
C32 C33 C34 C35 . . . . -1.3(6) ?
C33 C34 C35 C36 . . . . -0.4(6) ?
C34 C35 C36 C37 . . . . 1.3(6) ?
C35 C36 C37 C32 . . . . -0.6(5) ?
C35 C36 C37 Cl5 . . . . 178.2(3) ?
C33 C32 C37 C36 . . . . -1.0(5) ?
C31 C32 C37 C36 . . . . 175.8(3) ?
C33 C32 C37 Cl5 . . . . -179.7(3) ?
C31 C32 C37 Cl5 . . . . -2.9(4) ?
C46 N2 C38 C39 . . . . 0.1(5) ?
Sn2 N2 C38 C39 . . . . -177.2(2) ?
N2 C38 C39 C40 . . . . -0.6(5) ?
C38 C39 C40 C41 . . . . 0.1(5) ?
C39 C40 C41 C42 . . . . -179.6(3) ?
C39 C40 C41 C46 . . . . 0.6(5) ?
C40 C41 C42 C43 . . . . -177.3(3) ?
C46 C41 C42 C43 . . . . 2.4(5) ?
C41 C42 C43 C44 . . . . -1.2(5) ?
C42 C43 C44 C45 . . . . -0.3(5) ?
Sn2 O2 C45 C44 . . . . -179.0(2) ?
Sn2 O2 C45 C46 . . . . 0.9(4) ?
C43 C44 C45 O2 . . . . -179.5(3) ?
C43 C44 C45 C46 . . . . 0.5(5) ?
C38 N2 C46 C45 . . . . -178.0(3) ?
Sn2 N2 C46 C45 . . . . -0.2(3) ?
C38 N2 C46 C41 . . . . 0.8(5) ?
Sn2 N2 C46 C41 . . . . 178.6(2) ?
O2 C45 C46 N2 . . . . -0.5(4) ?
C44 C45 C46 N2 . . . . 179.5(3) ?
O2 C45 C46 C41 . . . . -179.2(3) ?
C44 C45 C46 C41 . . . . 0.7(5) ?
C42 C41 C46 N2 . . . . 179.2(3) ?
C40 C41 C46 N2 . . . . -1.1(5) ?
C42 C41 C46 C45 . . . . -2.2(5) ?
C40 C41 C46 C45 . . . . 177.6(3) ?
O3 Sn3 C47 C48 . . . . -74.1(2) ?
C54 Sn3 C47 C48 . . . . 95.8(3) ?
N3 Sn3 C47 C48 . . . . 1.4(2) ?
Cl7 Sn3 C47 C48 . . . . -162.1(2) ?
Sn3 C47 C48 C49 . . . . 87.5(3) ?
Sn3 C47 C48 C53 . . . . -91.6(3) ?
C53 C48 C49 C50 . . . . -0.2(5) ?
C47 C48 C49 C50 . . . . -179.3(3) ?
C48 C49 C50 C51 . . . . 0.9(6) ?
C49 C50 C51 C52 . . . . -1.2(6) ?
C50 C51 C52 C53 . . . . 0.6(6) ?
C51 C52 C53 C48 . . . . 0.2(5) ?
C51 C52 C53 Cl8 . . . . -179.7(3) ?
C49 C48 C53 C52 . . . . -0.4(5) ?
C47 C48 C53 C52 . . . . 178.7(3) ?
C49 C48 C53 Cl8 . . . . 179.5(2) ?
C47 C48 C53 Cl8 . . . . -1.4(4) ?
O3 Sn3 C54 C55 . . . . 138.4(2) ?
C47 Sn3 C54 C55 . . . . -31.3(3) ?
N3 Sn3 C54 C55 . . . . 64.5(2) ?
Cl7 Sn3 C54 C55 . . . . -131.8(2) ?
Sn3 C54 C55 C60 . . . . 68.4(4) ?
Sn3 C54 C55 C56 . . . . -110.4(3) ?
C60 C55 C56 C57 . . . . -0.8(5) ?
C54 C55 C56 C57 . . . . 178.0(3) ?
C55 C56 C57 C58 . . . . -0.5(5) ?
C56 C57 C58 C59 . . . . 1.2(5) ?
C57 C58 C59 C60 . . . . -0.5(5) ?
C58 C59 C60 C55 . . . . -0.9(5) ?
C58 C59 C60 Cl9 . . . . 180.0(3) ?
C56 C55 C60 C59 . . . . 1.5(5) ?
C54 C55 C60 C59 . . . . -177.3(3) ?
C56 C55 C60 Cl9 . . . . -179.3(2) ?
C54 C55 C60 Cl9 . . . . 1.8(4) ?
C69 N3 C61 C62 . . . . -0.4(5) ?
Sn3 N3 C61 C62 . . . . 179.3(2) ?
N3 C61 C62 C63 . . . . 0.5(5) ?
C61 C62 C63 C64 . . . . -0.4(5) ?
C62 C63 C64 C65 . . . . -178.2(3) ?
C62 C63 C64 C69 . . . . 0.3(5) ?
C69 C64 C65 C66 . . . . -1.2(5) ?
C63 C64 C65 C66 . . . . 177.2(3) ?
C64 C65 C66 C67 . . . . 1.6(5) ?
C65 C66 C67 C68 . . . . 0.1(5) ?
Sn3 O3 C68 C67 . . . . 175.5(2) ?
Sn3 O3 C68 C69 . . . . -4.0(4) ?
C66 C67 C68 O3 . . . . 178.4(3) ?
C66 C67 C68 C69 . . . . -2.0(5) ?
C61 N3 C69 C64 . . . . 0.3(5) ?
Sn3 N3 C69 C64 . . . . -179.5(2) ?
C61 N3 C69 C68 . . . . 179.4(3) ?
Sn3 N3 C69 C68 . . . . -0.4(3) ?
C65 C64 C69 N3 . . . . 178.4(3) ?
C63 C64 C69 N3 . . . . -0.2(5) ?
C65 C64 C69 C68 . . . . -0.7(5) ?
C63 C64 C69 C68 . . . . -179.3(3) ?
O3 C68 C69 N3 . . . . 2.8(4) ?
C67 C68 C69 N3 . . . . -176.8(3) ?
O3 C68 C69 C64 . . . . -178.1(3) ?
C67 C68 C69 C64 . . . . 2.3(5) ?
